data_7114841
loop_
_publ_author_name
'Anthony, S. Philip'
'Radhakrishnan, T. P.'

_publ_section_title
;
 Perfectly polar assembly of molecular dipoles in crystals of
 Zn(ii)(DMAP)(acac)2: a case of self-poling
;
_journal_issue 10
_journal_name_full 'Chemical Communications'
_journal_page_first 931
_journal_paper_doi 10.1039/b101248g
_journal_year 2001
_chemical_formula_sum 'C8.5 H12 N O2 Zn0.5'
_chemical_formula_weight 192.88
_chemical_name_systematic
;
Bis(acetylacetonato)(4-Dimethylamino-pyridine)Zinc(II)
;
_space_group_IT_number 43
_symmetry_cell_setting orthorhombic
_symmetry_space_group_name_Hall 'F 2 -2d'
_symmetry_space_group_name_H-M 'F d d 2'
_atom_sites_solution_hydrogens geom
_atom_sites_solution_primary direct
_atom_sites_solution_secondary difmap
_audit_creation_method SHELXL-97
_cell_angle_alpha 90.00
_cell_angle_beta 90.00
_cell_angle_gamma 90.00
_cell_formula_units_Z 16
_cell_length_a 28.057(4)
_cell_length_b 11.363(2)
_cell_length_c 11.3253(17)
_cell_measurement_temperature 293(2)
_cell_volume 3610.6(10)
_computing_structure_refinement 'SHELXL-97 (Sheldrick, 1997)'
_computing_structure_solution 'SHELXS-97 (Sheldrick, 1990)'
_diffrn_ambient_temperature 293(2)
_diffrn_measured_fraction_theta_full 0.258
_diffrn_measured_fraction_theta_max 0.258
_diffrn_radiation_monochromator graphite
_diffrn_radiation_source 'fine-focus sealed tube'
_diffrn_radiation_type MoK\a
_diffrn_radiation_wavelength 0.71073
_diffrn_reflns_av_R_equivalents 0.0158
_diffrn_reflns_av_sigmaI/netI 0.0213
_diffrn_reflns_limit_h_max 40
_diffrn_reflns_limit_h_min -40
_diffrn_reflns_limit_k_max 0
_diffrn_reflns_limit_k_min -16
_diffrn_reflns_limit_l_max 0
_diffrn_reflns_limit_l_min -16
_diffrn_reflns_number 3029
_diffrn_reflns_theta_full 30.92
_diffrn_reflns_theta_max 30.92
_diffrn_reflns_theta_min 2.64
_exptl_absorpt_coefficient_mu 1.383
_exptl_absorpt_correction_T_max 0.9782
_exptl_absorpt_correction_T_min 0.9883
_exptl_absorpt_correction_type 'Empirical (using Psi-scan)'
_exptl_crystal_colour Colourless
_exptl_crystal_density_diffrn 1.419
_exptl_crystal_density_method 'not measured'
_exptl_crystal_description Plate
_exptl_crystal_F_000 1616
_exptl_crystal_size_max 0.6
_exptl_crystal_size_mid 0.4
_exptl_crystal_size_min 0.3
_refine_diff_density_max 0.52
_refine_diff_density_min -0.24
_refine_diff_density_rms 0.06
_refine_ls_abs_structure_details 'Flack H D (1983), Acta Cryst. A39, 876-881'
_refine_ls_abs_structure_Flack 0.052(12)
_refine_ls_extinction_method none
_refine_ls_goodness_of_fit_ref 1.064
_refine_ls_hydrogen_treatment mixed
_refine_ls_matrix_type full
_refine_ls_number_parameters 117
_refine_ls_number_reflns 1353
_refine_ls_number_restraints 1
_refine_ls_restrained_S_all 1.063
_refine_ls_R_factor_all 0.0309
_refine_ls_R_factor_gt 0.0257
_refine_ls_shift/su_max 0.000
_refine_ls_shift/su_mean 0.001
_refine_ls_structure_factor_coef Fsqd
_refine_ls_weighting_details 'w=1/[\s^2^(Fo^2^)+(0.0424P)^2^+0.0000P] where P=(Fo^2^+2Fc^2^)/3'
_refine_ls_weighting_scheme calc
_refine_ls_wR_factor_gt 0.0626
_refine_ls_wR_factor_ref 0.0648
_reflns_number_gt 1353
_reflns_number_total 1496
_reflns_threshold_expression >2sigma(I)
_cod_data_source_file b101248g.txt
_cod_data_source_block ZNDA
_cod_depositor_comments
;
The following automatic conversions were performed:

'_symmetry_cell_setting' value 'Orthorhombic' changed to
'orthorhombic' according to
/usr/data/users/saulius/automatic-downloads/retrospective/RSC/lib/dictionaries/cif_core.dic
dictionary named 'cif_core.dic' version 2.4.2 from 2011-04-26.

Automatic conversion script
Id: cif_fix_values 2281 2013-09-26 08:29:07Z andrius 

The following automatic conversions were performed:

'_refine_ls_weighting_scheme' value 'calc
w=1/[\s^2^(Fo^2^)+(0.0424P)^2^+0.0000P] where P=(Fo^2^+2Fc^2^)/3' was
changed to 'calc'. New tag '_refine_ls_weighting_details' was
created. The value of the new tag was set to
'w=1/[\s^2^(Fo^2^)+(0.0424P)^2^+0.0000P] where P=(Fo^2^+2Fc^2^)/3'.

Automatic conversion script
Id: cif_fix_values 3143 2015-03-26 13:38:13Z robertas 
;
_cod_original_sg_symbol_H-M Fdd2
_cod_original_formula_sum 'C8.50 H12 N O2 Zn0.50'
_cod_database_code 7114841

loop_
_symmetry_equiv_pos_as_xyz
'x, y, z'
'-x, -y, z'
'x+1/4, -y+1/4, z+1/4'
'-x+1/4, y+1/4, z+1/4'
'x, y+1/2, z+1/2'
'-x, -y+1/2, z+1/2'
'x+1/4, -y+3/4, z+3/4'
'-x+1/4, y+3/4, z+3/4'
'x+1/2, y, z+1/2'
'-x+1/2, -y, z+1/2'
'x+3/4, -y+1/4, z+3/4'
'-x+3/4, y+1/4, z+3/4'
'x+1/2, y+1/2, z'
'-x+1/2, -y+1/2, z'
'x+3/4, -y+3/4, z+1/4'
'-x+3/4, y+3/4, z+1/4'

loop_
_atom_site_label
_atom_site_type_symbol
_atom_site_fract_x
_atom_site_fract_y
_atom_site_fract_z
_atom_site_U_iso_or_equiv
_atom_site_adp_type
_atom_site_occupancy
_atom_site_calc_flag
_atom_site_refinement_flags
Zn1 Zn 0.0000 0.0000 0.98446(2) 0.03201(10) Uani 1 d S
O8 O -0.04803(5) 0.13676(14) 0.9757(2) 0.0416(4) Uani 1 d .
O12 O -0.04669(6) -0.10211(15) 0.89947(19) 0.0451(4) Uani 1 d .
N2 N 0.0000 0.0000 1.1640(3) 0.0329(5) Uani 1 d S
N6 N 0.0000 0.0000 1.5326(5) 0.0497(14) Uani 1 d S
C3 C -0.00590(9) 0.0985(2) 1.2277(2) 0.0396(5) Uani 1 d .
H3 H -0.0105 0.1686 1.1867 0.048 Uiso 1 calc R
C4 C -0.00560(11) 0.1035(3) 1.3486(3) 0.0420(7) Uani 1 d .
H4 H -0.0091 0.1754 1.3869 0.050 Uiso 1 calc R
C5 C 0.0000 0.0000 1.4142(5) 0.0352(9) Uani 1 d S
C7 C -0.00395(12) 0.1093(5) 1.6000(4) 0.0564(10) Uani 1 d .
H7A H 0.0192 0.1649 1.5717 0.085 Uiso 1 calc R
H7B H 0.0017 0.0935 1.6820 0.085 Uiso 1 calc R
H7C H -0.0354 0.1414 1.5904 0.085 Uiso 1 calc R
C9 C -0.08740(8) 0.1352(2) 0.9234(2) 0.0376(5) Uani 1 d .
C10 C -0.10639(9) 0.0400(2) 0.8619(2) 0.0444(5) Uani 1 d .
H10 H -0.1351 0.0518 0.8228 0.053 Uiso 1 calc R
C11 C -0.08581(8) -0.0714(2) 0.8542(2) 0.0402(5) Uani 1 d .
C13 C -0.11632(12) 0.2469(2) 0.9308(4) 0.0588(8) Uani 1 d .
H13A H -0.1256 0.2605 1.0112 0.088 Uiso 1 calc R
H13B H -0.1443 0.2394 0.8825 0.088 Uiso 1 calc R
H13C H -0.0975 0.3119 0.9033 0.088 Uiso 1 calc R
C14 C -0.11159(11) -0.1667(2) 0.7870(3) 0.0561(7) Uani 1 d .
H14A H -0.0905 -0.2003 0.7294 0.084 Uiso 1 calc R
H14B H -0.1389 -0.1336 0.7480 0.084 Uiso 1 calc R
H14C H -0.1218 -0.2268 0.8409 0.084 Uiso 1 calc R

loop_
_atom_site_aniso_label
_atom_site_aniso_U_11
_atom_site_aniso_U_22
_atom_site_aniso_U_33
_atom_site_aniso_U_23
_atom_site_aniso_U_13
_atom_site_aniso_U_12
Zn1 0.03099(14) 0.03362(15) 0.03142(14) 0.000 0.000 0.00243(17)
O8 0.0408(7) 0.0366(7) 0.0475(9) -0.0022(8) -0.0082(8) 0.0061(6)
O12 0.0432(9) 0.0379(8) 0.0543(12) -0.0079(8) -0.0097(8) 0.0015(7)
N2 0.0346(12) 0.0291(12) 0.0351(12) 0.000 0.000 0.0029(9)
N6 0.083(4) 0.033(2) 0.0330(18) 0.000 0.000 -0.0066(15)
C3 0.0557(12) 0.0259(9) 0.0372(11) 0.0020(8) -0.0034(12) 0.0049(8)
C4 0.0642(17) 0.0229(11) 0.0388(15) -0.0049(10) -0.0002(12) 0.0009(10)
C5 0.043(2) 0.035(2) 0.0272(16) 0.000 0.000 -0.0044(12)
C7 0.077(2) 0.055(2) 0.0376(17) -0.0121(14) -0.0007(15) -0.0058(15)
C9 0.0390(10) 0.0414(11) 0.0325(11) 0.0051(9) -0.0011(8) 0.0080(9)
C10 0.0375(11) 0.0562(14) 0.0396(12) -0.0013(11) -0.0076(10) 0.0040(10)
C11 0.0376(10) 0.0494(12) 0.0335(11) -0.0039(9) -0.0007(9) -0.0061(9)
C13 0.0575(17) 0.0576(17) 0.0612(18) -0.0008(14) -0.0131(15) 0.0251(13)
C14 0.0534(14) 0.0588(16) 0.0559(16) -0.0109(14) -0.0089(13) -0.0103(13)

loop_
_atom_type_symbol
_atom_type_description
_atom_type_scat_dispersion_real
_atom_type_scat_dispersion_imag
_atom_type_scat_source
C C 0.0033 0.0016 'International Tables Vol C Tables 4.2.6.8 and 6.1.1.4'
H H 0.0000 0.0000 'International Tables Vol C Tables 4.2.6.8 and 6.1.1.4'
N N 0.0061 0.0033 'International Tables Vol C Tables 4.2.6.8 and 6.1.1.4'
O O 0.0106 0.0060 'International Tables Vol C Tables 4.2.6.8 and 6.1.1.4'
Zn Zn 0.2839 1.4301 'International Tables Vol C Tables 4.2.6.8 and 6.1.1.4'

loop_
_geom_angle_atom_site_label_1
_geom_angle_atom_site_label_2
_geom_angle_atom_site_label_3
_geom_angle
_geom_angle_site_symmetry_1
_geom_angle_site_symmetry_3
O12 Zn1 O12 122.37(13) . 2
O12 Zn1 N2 118.81(6) . .
O12 Zn1 N2 118.81(6) 2 .
O12 Zn1 O8 89.20(7) . .
O12 Zn1 O8 88.15(8) 2 .
N2 Zn1 O8 92.75(6) . .
O12 Zn1 O8 88.15(8) . 2
O12 Zn1 O8 89.20(7) 2 2
N2 Zn1 O8 92.75(6) . 2
O8 Zn1 O8 174.50(13) . 2
C9 O8 Zn1 126.05(16) . .
C11 O12 Zn1 127.32(17) . .
C3 N2 C3 115.0(3) . 2
C3 N2 Zn1 122.51(15) . .
C3 N2 Zn1 122.51(15) 2 .
C5 N6 C7 121.5(3) . .
C5 N6 C7 121.5(3) . 2
C7 N6 C7 117.1(6) . 2
N2 C3 C4 124.8(3) . .
C3 C4 C5 119.8(3) . .
N6 C5 C4 122.1(3) . .
N6 C5 C4 122.1(3) . 2
C4 C5 C4 115.9(5) . 2
O8 C9 C10 125.8(2) . .
O8 C9 C13 115.8(2) . .
C10 C9 C13 118.4(2) . .
C9 C10 C11 125.3(2) . .
O12 C11 C10 125.9(2) . .
O12 C11 C14 115.1(2) . .
C10 C11 C14 119.0(2) . .

loop_
_geom_bond_atom_site_label_1
_geom_bond_atom_site_label_2
_geom_bond_distance
_geom_bond_site_symmetry_2
Zn1 O12 1.9972(17) .
Zn1 O12 1.9972(17) 2
Zn1 N2 2.033(3) .
Zn1 O8 2.0593(15) .
Zn1 O8 2.0593(15) 2
O8 C9 1.253(3) .
O12 C11 1.261(3) .
N2 C3 1.342(3) .
N2 C3 1.342(3) 2
N6 C5 1.341(5) .
N6 C7 1.462(5) .
N6 C7 1.462(5) 2
C3 C4 1.371(5) .
C4 C5 1.400(5) .
C5 C4 1.400(5) 2
C9 C10 1.392(3) .
C9 C13 1.509(3) .
C10 C11 1.394(4) .
C11 C14 1.508(3) .
